data_2237629
loop_
_publ_author_name
'Amr, Abd El-Galil E.'
'El-Agrody, Ahmed M.'
'Al-Omar, Mohamed A.'
'Ng, Seik Weng'
'Tiekink, Edward R. T.'

_publ_section_title
;
 3-Amino-1-(4-fluorophenyl)-7-methoxy-1<i>H</i>-benzo[<i>f</i>]chromene-2-carbonitrile
;
_journal_coeditor_code HB7049
_journal_issue 4
_journal_name_full 'Acta Crystallographica Section E'
_journal_page_first o478
_journal_page_last o479
_journal_paper_doi 10.1107/S1600536813005473
_journal_volume 69
_journal_year 2013
_chemical_formula_moiety 'C21 H15 F N2 O2'
_chemical_formula_sum 'C21 H15 F N2 O2'
_chemical_formula_weight 346.35
_chemical_name_systematic 3-Amino-1-(4-fluorophenyl)-7-methoxy-1<i>H</i>-benzo[<i>f</i>]chromene-2-carbonitrile
_space_group_IT_number 2
_symmetry_cell_setting triclinic
_symmetry_space_group_name_Hall '-P 1'
_symmetry_space_group_name_H-M 'P -1'
_atom_sites_solution_hydrogens geom
_atom_sites_solution_primary direct
_atom_sites_solution_secondary difmap
_audit_creation_method SHELXL-97
_cell_angle_alpha 77.074(7)
_cell_angle_beta 68.414(10)
_cell_angle_gamma 87.083(7)
_cell_formula_units_Z 2
_cell_length_a 8.7798(9)
_cell_length_b 9.6329(6)
_cell_length_c 10.9130(11)
_cell_measurement_reflns_used 1958
_cell_measurement_temperature 295(2)
_cell_measurement_theta_max 27.50
_cell_measurement_theta_min 3.13
_cell_volume 835.99(15)
_computing_cell_refinement 'CrysAlis PRO (Agilent, 2011)'
_computing_data_collection 'CrysAlis PRO (Agilent, 2011)'
_computing_data_reduction 'CrysAlis PRO (Agilent, 2011)'
_computing_molecular_graphics
;
ORTEP-3 for Windows (Farrugia, 2012) and DIAMOND (Brandenburg,
2006)
;
_computing_publication_material 'publCIF (Westrip, 2010)'
_computing_structure_refinement 'SHELXL97 (Sheldrick, 2008)'
_computing_structure_solution 'SHELXS97 (Sheldrick, 2008)'
_diffrn_ambient_temperature 295(2)
_diffrn_detector_area_resol_mean 10.4041
_diffrn_measured_fraction_theta_full 0.999
_diffrn_measured_fraction_theta_max 0.999
_diffrn_measurement_device_type 'Agilent SuperNova Dual diffractometer with an Atlas detector'
_diffrn_measurement_method '\w scan'
_diffrn_radiation_monochromator Mirror
_diffrn_radiation_source 'SuperNova (Mo) X-ray Source'
_diffrn_radiation_type MoK\a
_diffrn_radiation_wavelength 0.71073
_diffrn_reflns_av_R_equivalents 0.0289
_diffrn_reflns_av_sigmaI/netI 0.0427
_diffrn_reflns_limit_h_max 11
_diffrn_reflns_limit_h_min -8
_diffrn_reflns_limit_k_max 12
_diffrn_reflns_limit_k_min -12
_diffrn_reflns_limit_l_max 14
_diffrn_reflns_limit_l_min -13
_diffrn_reflns_number 7587
_diffrn_reflns_theta_full 27.56
_diffrn_reflns_theta_max 27.56
_diffrn_reflns_theta_min 3.13
_diffrn_standards_decay_% 0
_diffrn_standards_interval_count 0
_diffrn_standards_interval_time 0
_diffrn_standards_number 0
_exptl_absorpt_coefficient_mu 0.097
_exptl_absorpt_correction_T_max 1.0000
_exptl_absorpt_correction_T_min 0.82061
_exptl_absorpt_correction_type multi-scan
_exptl_absorpt_process_details '(CrysAlis PRO; Agilent, 2011)'
_exptl_crystal_colour light-brown
_exptl_crystal_density_diffrn 1.376
_exptl_crystal_density_method 'not measured'
_exptl_crystal_description prism
_exptl_crystal_F_000 360
_exptl_crystal_size_max 0.30
_exptl_crystal_size_mid 0.30
_exptl_crystal_size_min 0.10
_refine_diff_density_max 0.190
_refine_diff_density_min -0.160
_refine_ls_extinction_coef 0.011(3)
_refine_ls_extinction_expression Fc^*^=kFc[1+0.001xFc^2^\l^3^/sin(2\q)]^-1/4^
_refine_ls_extinction_method 'SHELXL97 (Sheldrick, 2008)'
_refine_ls_goodness_of_fit_ref 1.021
_refine_ls_hydrogen_treatment mixed
_refine_ls_matrix_type full
_refine_ls_number_parameters 244
_refine_ls_number_reflns 3868
_refine_ls_number_restraints 0
_refine_ls_restrained_S_all 1.021
_refine_ls_R_factor_all 0.0797
_refine_ls_R_factor_gt 0.0516
_refine_ls_shift/su_max 0.000
_refine_ls_shift/su_mean 0.000
_refine_ls_structure_factor_coef Fsqd
_refine_ls_weighting_details 'calc w=1/[\s^2^(Fo^2^)+(0.0577P)^2^+0.1106P] where P=(Fo^2^+2Fc^2^)/3'
_refine_ls_weighting_scheme calc
_refine_ls_wR_factor_gt 0.1216
_refine_ls_wR_factor_ref 0.1450
_reflns_number_gt 2569
_reflns_number_total 3868
_reflns_threshold_expression I>2\s(I)
_cod_data_source_file hb7049.cif
_cod_data_source_block I
_cod_original_cell_volume 835.99(13)
_cod_database_code 2237629
_cod_database_fobs_code 2237629

loop_
_symmetry_equiv_pos_as_xyz
'x, y, z'
'-x, -y, -z'

loop_
_atom_site_type_symbol
_atom_site_label
_atom_site_fract_x
_atom_site_fract_y
_atom_site_fract_z
_atom_site_U_iso_or_equiv
_atom_site_adp_type
_atom_site_calc_flag
_atom_site_refinement_flags
_atom_site_occupancy
_atom_site_symmetry_multiplicity
F F1 0.2857(2) 0.90095(14) 1.15726(13) 0.0943(5) Uani d . 1 1
O O1 0.77412(14) 0.54184(11) 0.57793(13) 0.0452(3) Uani d . 1 1
O O2 -0.11449(16) 0.62729(15) 0.84385(16) 0.0692(5) Uani d . 1 1
N N1 0.97391(19) 0.70744(19) 0.49939(18) 0.0537(5) Uani d . 1 1
H H1 1.020(3) 0.790(2) 0.492(2) 0.078(7) Uiso d . 1 1
H H2 1.030(3) 0.633(3) 0.480(2) 0.080(7) Uiso d . 1 1
N N2 0.7893(2) 1.04350(16) 0.51621(19) 0.0677(6) Uani d . 1 1
C C1 0.6096(2) 0.49698(16) 0.62727(16) 0.0366(4) Uani d . 1 1
C C2 0.5869(2) 0.35217(16) 0.63298(17) 0.0414(4) Uani d . 1 1
H H2A 0.6766 0.2958 0.6040 0.050 Uiso calc R 1 1
C C3 0.4316(2) 0.29574(17) 0.68165(17) 0.0446(4) Uani d . 1 1
H H3 0.4156 0.1996 0.6869 0.054 Uiso calc R 1 1
C C4 0.2945(2) 0.38016(17) 0.72431(17) 0.0414(4) Uani d . 1 1
C C5 0.1313(3) 0.3245(2) 0.7744(2) 0.0564(5) Uani d . 1 1
H H5 0.1133 0.2285 0.7807 0.068 Uiso calc R 1 1
C C6 0.0011(3) 0.4075(2) 0.8134(2) 0.0633(6) Uani d . 1 1
H H6 -0.1047 0.3681 0.8469 0.076 Uiso calc R 1 1
C C7 0.0254(2) 0.5534(2) 0.8034(2) 0.0513(5) Uani d . 1 1
C C8 0.1808(2) 0.61196(18) 0.75438(18) 0.0441(4) Uani d . 1 1
H H8 0.1957 0.7089 0.7465 0.053 Uiso calc R 1 1
C C9 0.3190(2) 0.52689(16) 0.71562(16) 0.0372(4) Uani d . 1 1
C C10 0.4828(2) 0.58616(15) 0.66581(15) 0.0343(4) Uani d . 1 1
C C11 0.51257(19) 0.74259(15) 0.65506(16) 0.0351(4) Uani d . 1 1
H H11 0.4541 0.7977 0.6002 0.042 Uiso calc R 1 1
C C12 0.6944(2) 0.78082(15) 0.58154(16) 0.0373(4) Uani d . 1 1
C C13 0.8109(2) 0.68330(16) 0.55414(17) 0.0392(4) Uani d . 1 1
C C14 -0.0958(3) 0.7740(2) 0.8413(3) 0.0734(7) Uani d . 1 1
H H14A -0.2018 0.8130 0.8766 0.110 Uiso calc R 1 1
H H14B -0.0391 0.8247 0.7500 0.110 Uiso calc R 1 1
H H14C -0.0338 0.7832 0.8957 0.110 Uiso calc R 1 1
C C15 0.44924(19) 0.78420(15) 0.79176(16) 0.0370(4) Uani d . 1 1
C C16 0.3506(2) 0.89994(17) 0.8121(2) 0.0509(5) Uani d . 1 1
H H16 0.3206 0.9516 0.7421 0.061 Uiso calc R 1 1
C C17 0.2955(3) 0.9403(2) 0.9351(2) 0.0634(6) Uani d . 1 1
H H17 0.2295 1.0183 0.9483 0.076 Uiso calc R 1 1
C C18 0.3407(3) 0.8624(2) 1.0362(2) 0.0575(6) Uani d . 1 1
C C19 0.4377(3) 0.7473(2) 1.02070(19) 0.0548(5) Uani d . 1 1
H H19 0.4670 0.6963 1.0913 0.066 Uiso calc R 1 1
C C20 0.4910(2) 0.70854(18) 0.89766(17) 0.0454(4) Uani d . 1 1
H H20 0.5564 0.6299 0.8858 0.054 Uiso calc R 1 1
C C21 0.7466(2) 0.92564(17) 0.54616(18) 0.0441(4) Uani d . 1 1

loop_
_atom_site_aniso_label
_atom_site_aniso_U_11
_atom_site_aniso_U_22
_atom_site_aniso_U_33
_atom_site_aniso_U_12
_atom_site_aniso_U_13
_atom_site_aniso_U_23
F1 0.1272(14) 0.0935(10) 0.0578(8) 0.0132(9) -0.0173(8) -0.0393(7)
O1 0.0329(7) 0.0349(6) 0.0654(8) 0.0018(5) -0.0135(6) -0.0140(5)
O2 0.0339(7) 0.0678(9) 0.1011(12) -0.0024(6) -0.0146(8) -0.0258(8)
N1 0.0325(9) 0.0453(9) 0.0791(12) -0.0011(7) -0.0103(8) -0.0220(8)
N2 0.0572(11) 0.0378(9) 0.0939(14) -0.0085(7) -0.0128(10) -0.0095(8)
C1 0.0352(9) 0.0358(8) 0.0379(9) -0.0014(6) -0.0123(7) -0.0075(6)
C2 0.0444(10) 0.0335(8) 0.0458(10) 0.0038(7) -0.0160(8) -0.0093(7)
C3 0.0556(12) 0.0310(8) 0.0483(10) -0.0068(7) -0.0209(9) -0.0059(7)
C4 0.0446(10) 0.0375(9) 0.0418(9) -0.0071(7) -0.0171(8) -0.0043(7)
C5 0.0511(12) 0.0434(10) 0.0715(13) -0.0151(8) -0.0205(10) -0.0060(9)
C6 0.0401(11) 0.0596(12) 0.0834(15) -0.0168(9) -0.0165(11) -0.0085(10)
C7 0.0355(10) 0.0569(11) 0.0599(12) -0.0041(8) -0.0149(9) -0.0125(9)
C8 0.0373(10) 0.0430(9) 0.0520(11) -0.0034(7) -0.0156(8) -0.0107(7)
C9 0.0376(9) 0.0387(9) 0.0361(9) -0.0049(7) -0.0151(7) -0.0060(6)
C10 0.0355(9) 0.0332(8) 0.0346(8) -0.0020(6) -0.0130(7) -0.0074(6)
C11 0.0303(8) 0.0328(8) 0.0418(9) 0.0004(6) -0.0130(7) -0.0076(6)
C12 0.0353(9) 0.0321(8) 0.0420(9) -0.0023(6) -0.0114(7) -0.0076(7)
C13 0.0361(9) 0.0343(8) 0.0459(10) -0.0027(7) -0.0122(8) -0.0104(7)
C14 0.0436(12) 0.0753(15) 0.1080(19) 0.0078(10) -0.0225(12) -0.0435(13)
C15 0.0321(8) 0.0325(8) 0.0435(9) -0.0049(6) -0.0092(7) -0.0095(7)
C16 0.0594(12) 0.0367(9) 0.0555(11) 0.0048(8) -0.0190(9) -0.0122(8)
C17 0.0748(16) 0.0451(11) 0.0654(14) 0.0113(9) -0.0140(11) -0.0251(9)
C18 0.0646(14) 0.0588(12) 0.0443(11) -0.0064(10) -0.0069(10) -0.0220(9)
C19 0.0575(13) 0.0618(12) 0.0440(11) -0.0024(9) -0.0169(9) -0.0110(9)
C20 0.0409(10) 0.0473(10) 0.0469(10) 0.0013(7) -0.0142(8) -0.0115(8)
C21 0.0345(9) 0.0397(9) 0.0531(10) -0.0008(7) -0.0099(8) -0.0106(7)

loop_
_atom_type_symbol
_atom_type_description
_atom_type_scat_dispersion_real
_atom_type_scat_dispersion_imag
_atom_type_scat_source
C C 0.0033 0.0016 'International Tables Vol C Tables 4.2.6.8 and 6.1.1.4'
H H 0.0000 0.0000 'International Tables Vol C Tables 4.2.6.8 and 6.1.1.4'
N N 0.0061 0.0033 'International Tables Vol C Tables 4.2.6.8 and 6.1.1.4'
O O 0.0106 0.0060 'International Tables Vol C Tables 4.2.6.8 and 6.1.1.4'
F F 0.0171 0.0103 'International Tables Vol C Tables 4.2.6.8 and 6.1.1.4'

loop_
_geom_angle_atom_site_label_1
_geom_angle_atom_site_label_2
_geom_angle_atom_site_label_3
_geom_angle
C13 O1 C1 118.63(12)
C7 O2 C14 117.06(15)
C13 N1 H1 122.0(15)
C13 N1 H2 114.6(16)
H1 N1 H2 123(2)
C10 C1 O1 123.09(14)
C10 C1 C2 123.33(16)
O1 C1 C2 113.58(14)
C3 C2 C1 118.86(16)
C3 C2 H2A 120.6
C1 C2 H2A 120.6
C2 C3 C4 121.27(15)
C2 C3 H3 119.4
C4 C3 H3 119.4
C3 C4 C5 122.50(16)
C3 C4 C9 119.31(16)
C5 C4 C9 118.18(17)
C6 C5 C4 121.72(17)
C6 C5 H5 119.1
C4 C5 H5 119.1
C5 C6 C7 120.09(18)
C5 C6 H6 120.0
C7 C6 H6 120.0
O2 C7 C8 124.64(17)
O2 C7 C6 115.14(17)
C8 C7 C6 120.21(18)
C7 C8 C9 120.80(16)
C7 C8 H8 119.6
C9 C8 H8 119.6
C8 C9 C4 118.98(15)
C8 C9 C10 121.54(15)
C4 C9 C10 119.47(15)
C1 C10 C9 117.74(14)
C1 C10 C11 121.65(14)
C9 C10 C11 120.61(14)
C10 C11 C12 109.49(13)
C10 C11 C15 113.09(12)
C12 C11 C15 110.77(13)
C10 C11 H11 107.8
C12 C11 H11 107.8
C15 C11 H11 107.8
C13 C12 C21 117.59(15)
C13 C12 C11 123.60(13)
C21 C12 C11 118.71(14)
N1 C13 C12 127.20(15)
N1 C13 O1 110.29(14)
C12 C13 O1 122.50(15)
O2 C14 H14A 109.5
O2 C14 H14B 109.5
H14A C14 H14B 109.5
O2 C14 H14C 109.5
H14A C14 H14C 109.5
H14B C14 H14C 109.5
C20 C15 C16 118.34(16)
C20 C15 C11 120.85(15)
C16 C15 C11 120.80(16)
C15 C16 C17 121.12(19)
C15 C16 H16 119.4
C17 C16 H16 119.4
C18 C17 C16 118.26(18)
C18 C17 H17 120.9
C16 C17 H17 120.9
F1 C18 C19 119.1(2)
F1 C18 C17 118.35(19)
C19 C18 C17 122.58(18)
C18 C19 C20 118.36(19)
C18 C19 H19 120.8
C20 C19 H19 120.8
C15 C20 C19 121.33(17)
C15 C20 H20 119.3
C19 C20 H20 119.3
N2 C21 C12 179.4(2)

loop_
_geom_bond_atom_site_label_1
_geom_bond_atom_site_label_2
_geom_bond_distance
F1 C18 1.359(2)
O1 C13 1.3613(18)
O1 C1 1.3966(19)
O2 C7 1.365(2)
O2 C14 1.424(2)
N1 C13 1.343(2)
N1 H1 0.89(2)
N1 H2 0.87(2)
N2 C21 1.151(2)
C1 C10 1.369(2)
C1 C2 1.403(2)
C2 C3 1.360(2)
C2 H2A 0.9300
C3 C4 1.409(3)
C3 H3 0.9300
C4 C5 1.418(2)
C4 C9 1.417(2)
C5 C6 1.352(3)
C5 H5 0.9300
C6 C7 1.405(3)
C6 H6 0.9300
C7 C8 1.369(2)
C8 C9 1.414(2)
C8 H8 0.9300
C9 C10 1.434(2)
C10 C11 1.514(2)
C11 C12 1.521(2)
C11 C15 1.526(2)
C11 H11 0.9800
C12 C13 1.349(2)
C12 C21 1.414(2)
C14 H14A 0.9600
C14 H14B 0.9600
C14 H14C 0.9600
C15 C20 1.382(2)
C15 C16 1.383(2)
C16 C17 1.387(3)
C16 H16 0.9300
C17 C18 1.363(3)
C17 H17 0.9300
C18 C19 1.366(3)
C19 C20 1.380(2)
C19 H19 0.9300
C20 H20 0.9300

loop_
_geom_hbond_atom_site_label_D
_geom_hbond_atom_site_label_H
_geom_hbond_atom_site_label_A
_geom_hbond_site_symmetry_A
_geom_hbond_distance_DH
_geom_hbond_distance_HA
_geom_hbond_distance_DA
_geom_hbond_angle_DHA
N1 H1 N2 2_776 0.89(2) 2.34(3) 3.189(2) 160(2)
N1 H2 O1 2_766 0.87(2) 2.36(3) 3.219(2) 169(2)
C19 H19 Cg1 2_667 0.93 2.90 3.831(2) 174

loop_
_geom_torsion_atom_site_label_1
_geom_torsion_atom_site_label_2
_geom_torsion_atom_site_label_3
_geom_torsion_atom_site_label_4
_geom_torsion
C13 O1 C1 C10 -6.8(2)
C13 O1 C1 C2 172.96(14)
C10 C1 C2 C3 -1.4(3)
O1 C1 C2 C3 178.88(15)
C1 C2 C3 C4 0.8(3)
C2 C3 C4 C5 179.49(17)
C2 C3 C4 C9 0.3(3)
C3 C4 C5 C6 -179.2(2)
C9 C4 C5 C6 0.0(3)
C4 C5 C6 C7 0.7(4)
C14 O2 C7 C8 -3.6(3)
C14 O2 C7 C6 177.17(19)
C5 C6 C7 O2 179.2(2)
C5 C6 C7 C8 -0.1(3)
O2 C7 C8 C9 179.56(18)
C6 C7 C8 C9 -1.2(3)
C7 C8 C9 C4 1.9(3)
C7 C8 C9 C10 -179.13(17)
C3 C4 C9 C8 177.90(16)
C5 C4 C9 C8 -1.3(3)
C3 C4 C9 C10 -1.1(2)
C5 C4 C9 C10 179.75(16)
O1 C1 C10 C9 -179.64(14)
C2 C1 C10 C9 0.6(3)
O1 C1 C10 C11 1.1(3)
C2 C1 C10 C11 -178.59(15)
C8 C9 C10 C1 -178.36(16)
C4 C9 C10 C1 0.6(2)
C8 C9 C10 C11 0.9(3)
C4 C9 C10 C11 179.82(14)
C1 C10 C11 C12 7.1(2)
C9 C10 C11 C12 -172.08(14)
C1 C10 C11 C15 -116.92(17)
C9 C10 C11 C15 63.9(2)
C10 C11 C12 C13 -11.2(2)
C15 C11 C12 C13 114.20(18)
C10 C11 C12 C21 172.48(15)
C15 C11 C12 C21 -62.1(2)
C21 C12 C13 N1 1.9(3)
C11 C12 C13 N1 -174.45(18)
C21 C12 C13 O1 -176.76(15)
C11 C12 C13 O1 6.9(3)
C1 O1 C13 N1 -176.14(15)
C1 O1 C13 C12 2.7(2)
C10 C11 C15 C20 51.2(2)
C12 C11 C15 C20 -72.18(18)
C10 C11 C15 C16 -129.82(17)
C12 C11 C15 C16 106.85(18)
C20 C15 C16 C17 0.5(3)
C11 C15 C16 C17 -178.57(17)
C15 C16 C17 C18 -0.2(3)
C16 C17 C18 F1 -179.39(18)
C16 C17 C18 C19 0.1(3)
F1 C18 C19 C20 179.25(17)
C17 C18 C19 C20 -0.2(3)
C16 C15 C20 C19 -0.6(3)
C11 C15 C20 C19 178.43(16)
C18 C19 C20 C15 0.5(3)
